data_4337195
loop_
_publ_author_name
'Esteban, Jordi'
'Font-Bardia, Merc\`e'
'Escuer, Albert'

_publ_section_title
;
 Anionic guests in prismatic cavities generated by enneanuclear nickel
 metallacycles.
;
_journal_issue 2
_journal_name_full 'Inorganic chemistry'
_journal_page_first 1113
_journal_page_last 1121
_journal_paper_doi 10.1021/ic402651k
_journal_volume 53
_journal_year 2014
_chemical_formula_moiety 'C108 H156 N57 Ni9 O6, Br3, H2 O'
_chemical_formula_sum 'C108 H156 Br3 N57 Ni9 O7'
_chemical_formula_weight 3133.02
_chemical_name_systematic
;
 ?
;
_space_group_IT_number 167
_symmetry_cell_setting trigonal
_symmetry_space_group_name_Hall '-R 3 2"c'
_symmetry_space_group_name_H-M 'R -3 c :H'
_atom_sites_solution_hydrogens geom
_atom_sites_solution_primary direct
_atom_sites_solution_secondary difmap
_audit_creation_method SHELXL-97
_cell_angle_alpha 90.00
_cell_angle_beta 90.00
_cell_angle_gamma 120.00
_cell_formula_units_Z 6
_cell_length_a 18.0774(8)
_cell_length_b 18.0774(8)
_cell_length_c 72.889(4)
_cell_measurement_reflns_used 1830
_cell_measurement_temperature 100(2)
_cell_measurement_theta_max 22.41
_cell_measurement_theta_min 2.40
_cell_volume 20628.4(17)
_computing_cell_refinement 'Bruker SAINT'
_computing_data_collection 'Bruker APEX2'
_computing_data_reduction 'Bruker SAINT'
_computing_molecular_graphics 'ORTEP (Brueggermann and Smith, 1990)'
_computing_publication_material 'PLATON (Spek, 1990)'
_computing_structure_refinement 'SHELXL-97 (Sheldrick, 1997)'
_computing_structure_solution 'SHELXS-97 (Sheldrick, 1997)'
_diffrn_ambient_temperature 100(2)
_diffrn_measured_fraction_theta_full 0.995
_diffrn_measured_fraction_theta_max 0.995
_diffrn_measurement_device_type 'Bruker APEX-II CCD'
_diffrn_measurement_method '\f and \w scans'
_diffrn_radiation_monochromator graphite
_diffrn_radiation_source 'fine-focus sealed tube'
_diffrn_radiation_type MoK\a
_diffrn_radiation_wavelength 0.71073
_diffrn_reflns_av_R_equivalents 0.0570
_diffrn_reflns_av_sigmaI/netI 0.0223
_diffrn_reflns_limit_h_max 0
_diffrn_reflns_limit_h_min -19
_diffrn_reflns_limit_k_max 22
_diffrn_reflns_limit_k_min 0
_diffrn_reflns_limit_l_max 91
_diffrn_reflns_limit_l_min 0
_diffrn_reflns_number 4716
_diffrn_reflns_theta_full 26.42
_diffrn_reflns_theta_max 26.42
_diffrn_reflns_theta_min 1.71
_exptl_absorpt_coefficient_mu 2.147
_exptl_absorpt_correction_T_max 0.74
_exptl_absorpt_correction_T_min 0.62
_exptl_absorpt_correction_type empirical
_exptl_absorpt_process_details sadabs
_exptl_crystal_colour red
_exptl_crystal_density_diffrn 1.513
_exptl_crystal_density_method 'not measured'
_exptl_crystal_description Plate
_exptl_crystal_F_000 9696
_exptl_crystal_size_max 0.23
_exptl_crystal_size_mid 0.22
_exptl_crystal_size_min 0.14
_refine_diff_density_max 1.546
_refine_diff_density_min -2.092
_refine_diff_density_rms 0.090
_refine_ls_extinction_method none
_refine_ls_goodness_of_fit_ref 1.066
_refine_ls_hydrogen_treatment constr
_refine_ls_matrix_type full
_refine_ls_number_parameters 277
_refine_ls_number_reflns 4698
_refine_ls_number_restraints 7
_refine_ls_restrained_S_all 1.070
_refine_ls_R_factor_all 0.0734
_refine_ls_R_factor_gt 0.0501
_refine_ls_shift/su_max 0.002
_refine_ls_shift/su_mean 0.000
_refine_ls_structure_factor_coef Fsqd
_refine_ls_weighting_details 'calc w=1/[\s^2^(Fo^2^)+(0.0898P)^2^+98.7314P] where P=(Fo^2^+2Fc^2^)/3'
_refine_ls_weighting_scheme calc
_refine_ls_wR_factor_gt 0.1466
_refine_ls_wR_factor_ref 0.1676
_reflns_number_gt 3535
_reflns_number_total 4698
_reflns_threshold_expression >2sigma(I)
_cod_data_source_file ic402651k_si_001.cif
_cod_data_source_block af31fua1na
_cod_original_cell_volume 20628.2(18)
_cod_original_sg_symbol_H-M R-3c
_cod_database_code 4337195

loop_
_symmetry_equiv_pos_as_xyz
'x, y, z'
'-y, x-y, z'
'-x+y, -x, z'
'y, x, -z+1/2'
'x-y, -y, -z+1/2'
'-x, -x+y, -z+1/2'
'x+2/3, y+1/3, z+1/3'
'-y+2/3, x-y+1/3, z+1/3'
'-x+y+2/3, -x+1/3, z+1/3'
'y+2/3, x+1/3, -z+5/6'
'x-y+2/3, -y+1/3, -z+5/6'
'-x+2/3, -x+y+1/3, -z+5/6'
'x+1/3, y+2/3, z+2/3'
'-y+1/3, x-y+2/3, z+2/3'
'-x+y+1/3, -x+2/3, z+2/3'
'y+1/3, x+2/3, -z+7/6'
'x-y+1/3, -y+2/3, -z+7/6'
'-x+1/3, -x+y+2/3, -z+7/6'
'-x, -y, -z'
'y, -x+y, -z'
'x-y, x, -z'
'-y, -x, z-1/2'
'-x+y, y, z-1/2'
'x, x-y, z-1/2'
'-x+2/3, -y+1/3, -z+1/3'
'y+2/3, -x+y+1/3, -z+1/3'
'x-y+2/3, x+1/3, -z+1/3'
'-y+2/3, -x+1/3, z-1/6'
'-x+y+2/3, y+1/3, z-1/6'
'x+2/3, x-y+1/3, z-1/6'
'-x+1/3, -y+2/3, -z+2/3'
'y+1/3, -x+y+2/3, -z+2/3'
'x-y+1/3, x+2/3, -z+2/3'
'-y+1/3, -x+2/3, z+1/6'
'-x+y+1/3, y+2/3, z+1/6'
'x+1/3, x-y+2/3, z+1/6'

loop_
_atom_site_label
_atom_site_type_symbol
_atom_site_fract_x
_atom_site_fract_y
_atom_site_fract_z
_atom_site_U_iso_or_equiv
_atom_site_adp_type
_atom_site_occupancy
_atom_site_symmetry_multiplicity
_atom_site_calc_flag
_atom_site_refinement_flags
Ni1 Ni 0.3333 0.32542(4) 0.4167 0.0316(2) Uani 1 2 d S
Ni2 Ni 0.47030(4) 0.51287(3) 0.441373(7) 0.03995(19) Uani 1 1 d .
Br1 Br 0.3333 0.6667 0.4167 0.0595(3) Uani 1 6 d S
Br2 Br 0.6570(3) 0.4139(3) 0.46422(9) 0.0829(16) Uani 0.17 1 d P
Br2' Br 0.6666(12) 0.3993(8) 0.45782(15) 0.229(8) Uani 0.17 1 d P
O1 O 0.2525(2) 0.31392(19) 0.37981(4) 0.0451(7) Uani 1 1 d .
N1 N 0.4230(2) 0.2910(2) 0.40952(5) 0.0371(7) Uani 1 1 d .
N2 N 0.3124(2) 0.3060(2) 0.38917(5) 0.0366(8) Uani 1 1 d .
N3 N 0.3574(2) 0.5147(2) 0.44264(4) 0.0393(8) Uani 1 1 d D
H3A H 0.3685 0.5668 0.4390 0.047 Uiso 1 1 calc R
H3B H 0.3217 0.4771 0.4343 0.047 Uiso 1 1 calc R
N4 N 0.5081(3) 0.5655(3) 0.46777(6) 0.0674(12) Uani 1 1 d .
H4A H 0.5232 0.6209 0.4657 0.081 Uiso 1 1 calc R
N5 N 0.5860(3) 0.5113(3) 0.43870(6) 0.0673(13) Uani 1 1 d D
H5A H 0.5763 0.4622 0.4440 0.081 Uiso 1 1 calc R
H5B H 0.5919 0.5055 0.4266 0.081 Uiso 1 1 calc R
N6 N 0.4299(2) 0.4557(2) 0.41455(4) 0.0344(7) Uani 1 1 d .
N7 N 0.4829(2) 0.4737(2) 0.40249(4) 0.0323(7) Uani 1 1 d .
N8 N 0.5326(2) 0.4898(2) 0.39112(5) 0.0433(9) Uani 1 1 d .
N9 N 0.5304(3) 0.6412(3) 0.43171(7) 0.0664(12) Uani 1 1 d .
N10 N 0.5454(3) 0.6667 0.4167 0.0534(14) Uani 1 2 d S
C1 C 0.4779(3) 0.2846(3) 0.42039(6) 0.0444(10) Uani 1 1 d .
H1 H 0.4793 0.2986 0.4327 0.053 Uiso 1 1 calc R
C2 C 0.5332(3) 0.2584(3) 0.41443(7) 0.0514(11) Uani 1 1 d .
H2 H 0.5720 0.2564 0.4225 0.062 Uiso 1 1 calc R
C3 C 0.5305(3) 0.2359(3) 0.39686(8) 0.0587(13) Uani 1 1 d .
H3 H 0.5655 0.2153 0.3927 0.070 Uiso 1 1 calc R
C4 C 0.4739(3) 0.2437(3) 0.38458(7) 0.0491(11) Uani 1 1 d .
H4 H 0.4728 0.2310 0.3722 0.059 Uiso 1 1 calc R
C5 C 0.4200(3) 0.2709(3) 0.39169(6) 0.0405(9) Uani 1 1 d .
C6 C 0.3582(3) 0.2819(3) 0.38020(6) 0.0404(9) Uani 1 1 d .
C7 C 0.3469(3) 0.2617(2) 0.36038(4) 0.0629(14) Uani 1 1 d G
C8 C 0.2708(3) 0.1937(2) 0.35391(5) 0.093(2) Uani 1 1 d G
H8 H 0.2257 0.1629 0.3619 0.111 Uiso 1 1 calc R
C9 C 0.2622(3) 0.1720(3) 0.33543(6) 0.104(3) Uani 1 1 d G
H9 H 0.2114 0.1265 0.3311 0.125 Uiso 1 1 calc R
C10 C 0.3297(4) 0.2181(4) 0.32342(4) 0.105(3) Uani 1 1 d G
H10 H 0.3239 0.2036 0.3111 0.127 Uiso 1 1 calc R
C11 C 0.4057(3) 0.2861(4) 0.32989(5) 0.102(3) Uani 1 1 d G
H11 H 0.4509 0.3169 0.3218 0.123 Uiso 1 1 calc R
C12 C 0.4143(2) 0.3078(3) 0.34836(6) 0.0838(19) Uani 1 1 d G
H12 H 0.4652 0.3533 0.3527 0.101 Uiso 1 1 calc R
C13 C 0.3122(4) 0.4963(4) 0.45970(7) 0.0648(14) Uani 1 1 d D
H13A H 0.2905 0.4369 0.4628 0.078 Uiso 1 1 calc R
H13B H 0.2637 0.5051 0.4583 0.078 Uiso 1 1 calc R
C14 C 0.3683(4) 0.5521(4) 0.47500(7) 0.0749(17) Uani 1 1 d D
H14A H 0.3326 0.5420 0.4857 0.090 Uiso 1 1 calc R
H14B H 0.3907 0.6111 0.4714 0.090 Uiso 1 1 calc R
C15 C 0.4427(5) 0.5418(5) 0.48076(8) 0.0801(19) Uani 1 1 d .
H15A H 0.4674 0.5754 0.4918 0.096 Uiso 1 1 calc R
H15B H 0.4211 0.4823 0.4840 0.096 Uiso 1 1 calc R
C16 C 0.5946(4) 0.5751(5) 0.47376(8) 0.087(2) Uani 1 1 d D
H16A H 0.6097 0.6038 0.4856 0.105 Uiso 1 1 calc R
H16B H 0.5865 0.5184 0.4756 0.105 Uiso 1 1 calc R
C17 C 0.6677(4) 0.6220(5) 0.46119(10) 0.1069(19) Uani 1 1 d D
H17A H 0.6684 0.6735 0.4572 0.128 Uiso 1 1 calc R
H17B H 0.7200 0.6395 0.4680 0.128 Uiso 1 1 calc R
C18 C 0.6679(4) 0.5744(5) 0.44488(9) 0.1069(19) Uani 1 1 d D
H18A H 0.6965 0.6147 0.4350 0.128 Uiso 1 1 calc R
H18B H 0.7011 0.5470 0.4476 0.128 Uiso 1 1 calc R
O1W O 0.6667 0.3333 0.3528(4) 0.169(11) Uani 0.50 3 d SP

loop_
_atom_site_aniso_label
_atom_site_aniso_U_11
_atom_site_aniso_U_22
_atom_site_aniso_U_33
_atom_site_aniso_U_23
_atom_site_aniso_U_13
_atom_site_aniso_U_12
Ni1 0.0360(4) 0.0320(3) 0.0282(4) -0.00049(14) -0.0010(3) 0.0180(2)
Ni2 0.0438(3) 0.0405(3) 0.0356(3) -0.0053(2) -0.0056(2) 0.0211(3)
Br1 0.0557(5) 0.0557(5) 0.0671(8) 0.000 0.000 0.0278(2)
Br2 0.097(3) 0.047(2) 0.101(4) -0.013(2) -0.044(3) 0.033(2)
Br2' 0.48(2) 0.158(9) 0.120(7) -0.032(6) -0.063(9) 0.212(12)
O1 0.0579(19) 0.0424(16) 0.0387(16) -0.0046(13) -0.0084(14) 0.0280(15)
N1 0.0402(19) 0.0325(17) 0.0384(18) 0.0003(14) 0.0018(15) 0.0181(15)
N2 0.0437(19) 0.0326(17) 0.0328(18) -0.0008(14) -0.0010(15) 0.0185(15)
N3 0.046(2) 0.0334(17) 0.0385(19) 0.0011(14) 0.0013(15) 0.0202(16)
N4 0.075(3) 0.077(3) 0.053(3) -0.020(2) -0.017(2) 0.040(3)
N5 0.060(3) 0.087(3) 0.057(3) -0.021(2) -0.014(2) 0.039(3)
N6 0.0379(18) 0.0336(17) 0.0324(17) -0.0011(13) -0.0003(14) 0.0184(15)
N7 0.0363(18) 0.0310(17) 0.0310(17) -0.0015(13) -0.0040(15) 0.0178(14)
N8 0.047(2) 0.046(2) 0.040(2) 0.0017(16) 0.0030(17) 0.0251(18)
N9 0.067(3) 0.054(3) 0.059(3) -0.001(2) -0.001(2) 0.016(2)
N10 0.053(3) 0.042(3) 0.061(4) -0.011(3) -0.0053(14) 0.0208(15)
C1 0.045(2) 0.042(2) 0.045(3) 0.0020(19) 0.0018(19) 0.022(2)
C2 0.048(3) 0.048(3) 0.062(3) 0.004(2) 0.002(2) 0.027(2)
C3 0.056(3) 0.051(3) 0.072(4) 0.005(2) 0.011(3) 0.029(3)
C4 0.055(3) 0.044(2) 0.048(3) -0.004(2) 0.007(2) 0.025(2)
C5 0.047(2) 0.032(2) 0.042(2) 0.0001(17) 0.0050(18) 0.0185(19)
C6 0.049(2) 0.032(2) 0.036(2) 0.0005(16) 0.0043(18) 0.0175(19)
C7 0.099(4) 0.060(3) 0.045(3) -0.008(2) -0.003(3) 0.051(3)
C8 0.148(7) 0.061(4) 0.059(4) -0.011(3) -0.017(4) 0.044(4)
C9 0.154(8) 0.088(5) 0.070(5) -0.016(4) -0.022(5) 0.060(6)
C10 0.142(8) 0.137(8) 0.065(4) -0.019(5) 0.005(5) 0.091(7)
C11 0.113(6) 0.145(8) 0.075(5) 0.027(5) 0.023(4) 0.085(6)
C12 0.097(5) 0.113(5) 0.056(4) 0.016(3) 0.021(3) 0.063(4)
C13 0.064(3) 0.065(3) 0.059(3) -0.005(3) 0.013(3) 0.028(3)
C14 0.072(4) 0.077(4) 0.062(4) -0.018(3) 0.008(3) 0.027(3)
C15 0.093(5) 0.081(4) 0.051(3) -0.010(3) -0.007(3) 0.032(4)
C16 0.082(5) 0.099(5) 0.060(4) -0.004(3) -0.016(3) 0.029(4)
C17 0.072(3) 0.142(5) 0.093(4) -0.037(4) -0.018(3) 0.043(3)
C18 0.072(3) 0.142(5) 0.093(4) -0.037(4) -0.018(3) 0.043(3)
O1W 0.163(16) 0.163(16) 0.18(3) 0.000 0.000 0.081(8)

loop_
_atom_type_symbol
_atom_type_description
_atom_type_scat_dispersion_real
_atom_type_scat_dispersion_imag
_atom_type_scat_source
C C 0.0033 0.0016 'International Tables Vol C Tables 4.2.6.8 and 6.1.1.4'
H H 0.0000 0.0000 'International Tables Vol C Tables 4.2.6.8 and 6.1.1.4'
Ni Ni 0.3393 1.1124 'International Tables Vol C Tables 4.2.6.8 and 6.1.1.4'
Br Br -0.2901 2.4595 'International Tables Vol C Tables 4.2.6.8 and 6.1.1.4'
O O 0.0106 0.0060 'International Tables Vol C Tables 4.2.6.8 and 6.1.1.4'
N N 0.0061 0.0033 'International Tables Vol C Tables 4.2.6.8 and 6.1.1.4'

loop_
_geom_angle_atom_site_label_1
_geom_angle_atom_site_label_2
_geom_angle_atom_site_label_3
_geom_angle
_geom_angle_site_symmetry_1
_geom_angle_site_symmetry_3
N2 Ni1 N2 170.94(19) . 12
N2 Ni1 N1 78.87(14) . .
N2 Ni1 N1 94.81(14) 12 .
N2 Ni1 N1 94.81(14) . 12
N2 Ni1 N1 78.87(14) 12 12
N1 Ni1 N1 92.48(19) . 12
N2 Ni1 N6 95.64(13) . .
N2 Ni1 N6 90.68(13) 12 .
N1 Ni1 N6 88.98(13) . .
N1 Ni1 N6 169.53(13) 12 .
N2 Ni1 N6 90.69(13) . 12
N2 Ni1 N6 95.64(13) 12 12
N1 Ni1 N6 169.54(13) . 12
N1 Ni1 N6 88.98(13) 12 12
N6 Ni1 N6 91.45(18) . 12
O1 Ni2 N3 91.08(13) 12 .
O1 Ni2 N4 87.43(17) 12 .
N3 Ni2 N4 92.99(16) . .
O1 Ni2 N5 90.22(17) 12 .
N3 Ni2 N5 177.29(16) . .
N4 Ni2 N5 89.45(18) . .
O1 Ni2 N9 173.70(15) 12 .
N3 Ni2 N9 88.15(17) . .
N4 Ni2 N9 86.4(2) . .
N5 Ni2 N9 90.8(2) . .
O1 Ni2 N6 91.13(12) 12 .
N3 Ni2 N6 87.01(13) . .
N4 Ni2 N6 178.56(17) . .
N5 Ni2 N6 90.58(14) . .
N9 Ni2 N6 95.07(16) . .
N2 O1 Ni2 118.9(2) . 12
C1 N1 C5 119.2(4) . .
C1 N1 Ni1 127.7(3) . .
C5 N1 Ni1 113.1(3) . .
C6 N2 O1 117.7(3) . .
C6 N2 Ni1 117.5(3) . .
O1 N2 Ni1 124.8(2) . .
C13 N3 Ni2 119.4(3) . .
C13 N3 H3A 107.5 . .
Ni2 N3 H3A 107.5 . .
C13 N3 H3B 107.5 . .
Ni2 N3 H3B 107.5 . .
H3A N3 H3B 107.0 . .
C15 N4 C16 119.6(5) . .
C15 N4 Ni2 116.4(4) . .
C16 N4 Ni2 113.0(3) . .
C15 N4 H4A 101.2 . .
C16 N4 H4A 101.2 . .
Ni2 N4 H4A 101.2 . .
C18 N5 Ni2 127.1(4) . .
C18 N5 H5A 105.5 . .
Ni2 N5 H5A 105.5 . .
C18 N5 H5B 105.5 . .
Ni2 N5 H5B 105.5 . .
H5A N5 H5B 106.1 . .
N7 N6 Ni1 116.7(3) . .
N7 N6 Ni2 119.5(3) . .
Ni1 N6 Ni2 111.04(14) . .
N8 N7 N6 179.3(4) . .
N10 N9 Ni2 129.2(3) . .
N9 N10 N9 176.0(8) 11_565 .
N1 C1 C2 123.3(4) . .
N1 C1 H1 118.3 . .
C2 C1 H1 118.3 . .
C3 C2 C1 119.1(5) . .
C3 C2 H2 120.5 . .
C1 C2 H2 120.5 . .
C2 C3 C4 119.5(5) . .
C2 C3 H3 120.3 . .
C4 C3 H3 120.3 . .
C5 C4 C3 117.9(4) . .
C5 C4 H4 121.1 . .
C3 C4 H4 121.1 . .
N1 C5 C4 121.0(4) . .
N1 C5 C6 116.1(4) . .
C4 C5 C6 122.9(4) . .
N2 C6 C7 123.1(4) . .
N2 C6 C5 114.3(4) . .
C7 C6 C5 122.5(4) . .
C8 C7 C12 120.0 . .
C8 C7 C6 120.2(3) . .
C12 C7 C6 119.7(3) . .
C7 C8 C9 120.0 . .
C7 C8 H8 120.0 . .
C9 C8 H8 120.0 . .
C10 C9 C8 120.0 . .
C10 C9 H9 120.0 . .
C8 C9 H9 120.0 . .
C9 C10 C11 120.0 . .
C9 C10 H10 120.0 . .
C11 C10 H10 120.0 . .
C12 C11 C10 120.0 . .
C12 C11 H11 120.0 . .
C10 C11 H11 120.0 . .
C11 C12 C7 120.0 . .
C11 C12 H12 120.0 . .
C7 C12 H12 120.0 . .
N3 C13 C14 111.8(4) . .
N3 C13 H13A 109.3 . .
C14 C13 H13A 109.3 . .
N3 C13 H13B 109.3 . .
C14 C13 H13B 109.3 . .
H13A C13 H13B 107.9 . .
C13 C14 C15 117.9(5) . .
C13 C14 H14A 107.8 . .
C15 C14 H14A 107.8 . .
C13 C14 H14B 107.8 . .
C15 C14 H14B 107.8 . .
H14A C14 H14B 107.2 . .
N4 C15 C14 116.2(5) . .
N4 C15 H15A 108.2 . .
C14 C15 H15A 108.2 . .
N4 C15 H15B 108.2 . .
C14 C15 H15B 108.2 . .
H15A C15 H15B 107.4 . .
C17 C16 N4 116.9(6) . .
C17 C16 H16A 108.1 . .
N4 C16 H16A 108.1 . .
C17 C16 H16B 108.1 . .
N4 C16 H16B 108.1 . .
H16A C16 H16B 107.3 . .
C18 C17 C16 115.4(6) . .
C18 C17 H17A 108.4 . .
C16 C17 H17A 108.4 . .
C18 C17 H17B 108.4 . .
C16 C17 H17B 108.4 . .
H17A C17 H17B 107.5 . .
N5 C18 C17 114.9(5) . .
N5 C18 H18A 108.5 . .
C17 C18 H18A 108.5 . .
N5 C18 H18B 108.5 . .
C17 C18 H18B 108.5 . .
H18A C18 H18B 107.5 . .

loop_
_geom_bond_atom_site_label_1
_geom_bond_atom_site_label_2
_geom_bond_distance
_geom_bond_site_symmetry_2
Ni1 N2 2.037(3) .
Ni1 N2 2.038(3) 12
Ni1 N1 2.072(3) .
Ni1 N1 2.072(3) 12
Ni1 N6 2.122(3) .
Ni1 N6 2.123(3) 12
Ni2 O1 2.051(3) 12
Ni2 N3 2.059(4) .
Ni2 N4 2.103(4) .
Ni2 N5 2.115(5) .
Ni2 N9 2.130(5) .
Ni2 N6 2.161(3) .
O1 N2 1.346(4) .
O1 Ni2 2.051(3) 12
N1 C1 1.320(5) .
N1 C5 1.343(5) .
N2 C6 1.290(5) .
N3 C13 1.433(5) .
N3 H3A 0.9000 .
N3 H3B 0.9000 .
N4 C15 1.404(8) .
N4 C16 1.547(8) .
N4 H4A 0.9100 .
N5 C18 1.417(6) .
N5 H5A 0.9000 .
N5 H5B 0.9000 .
N6 N7 1.219(5) .
N7 N8 1.147(5) .
N9 N10 1.167(5) .
N10 N9 1.167(5) 11_565
C1 C2 1.373(6) .
C1 H1 0.9300 .
C2 C3 1.338(7) .
C2 H2 0.9300 .
C3 C4 1.419(7) .
C3 H3 0.9300 .
C4 C5 1.392(6) .
C4 H4 0.9300 .
C5 C6 1.487(6) .
C6 C7 1.479(5) .
C7 C8 1.3900 .
C7 C12 1.3900 .
C8 C9 1.3900 .
C8 H8 0.9300 .
C9 C10 1.3900 .
C9 H9 0.9300 .
C10 C11 1.3900 .
C10 H10 0.9300 .
C11 C12 1.3900 .
C11 H11 0.9300 .
C12 H12 0.9300 .
C13 C14 1.506(7) .
C13 H13A 0.9700 .
C13 H13B 0.9700 .
C14 C15 1.506(9) .
C14 H14A 0.9700 .
C14 H14B 0.9700 .
C15 H15A 0.9700 .
C15 H15B 0.9700 .
C16 C17 1.478(7) .
C16 H16A 0.9700 .
C16 H16B 0.9700 .
C17 C18 1.470(7) .
C17 H17A 0.9700 .
C17 H17B 0.9700 .
C18 H18A 0.9700 .
C18 H18B 0.9700 .
